data_7009064
loop_
_publ_author_name
'Cole, Marcus L.'
'Hibbs, David E.'
'Jones, Cameron'
'Smithies, Neil A.'

_publ_section_title
;
 Phosphine and phosphido indium hydride complexes and their use in
 inorganic synthesis
;
_journal_issue 4
_journal_name_full 'Journal of the Chemical Society, Dalton Transactions'
_journal_page_first 545
_journal_paper_doi 10.1039/a908418e
_journal_year 2000
_chemical_formula_sum 'C36 H48 In P S3'
_chemical_formula_weight 722.71
_chemical_name_systematic
; 
 ? 
;
_space_group_IT_number 14
_symmetry_cell_setting monoclinic
_symmetry_space_group_name_Hall '-P 2ybc'
_symmetry_space_group_name_H-M 'P 1 21/c 1'
_atom_sites_solution_hydrogens geom
_atom_sites_solution_primary direct
_atom_sites_solution_secondary difmap
_audit_creation_method SHELXL-97
_cell_angle_alpha 90.00
_cell_angle_beta 107.258(10)
_cell_angle_gamma 90.00
_cell_formula_units_Z 8
_cell_length_a 11.6650(10)
_cell_length_b 33.359(2)
_cell_length_c 19.122(2)
_cell_measurement_reflns_used 25
_cell_measurement_temperature 293(2)
_cell_volume 7106.0(11)
_computing_structure_refinement 'SHELXL-97 (Sheldrick, 1997)'
_computing_structure_solution 'SHELXS-97 (Sheldrick, 1990)'
_diffrn_ambient_temperature 293(2)
_diffrn_measured_fraction_theta_full 0.999
_diffrn_measured_fraction_theta_max 0.999
_diffrn_measurement_device_type cad4
_diffrn_radiation_monochromator graphite
_diffrn_radiation_source 'fine-focus sealed tube'
_diffrn_radiation_type MoK\a
_diffrn_radiation_wavelength 0.71073
_diffrn_reflns_av_R_equivalents 0.0430
_diffrn_reflns_av_sigmaI/netI 0.0471
_diffrn_reflns_limit_h_max 14
_diffrn_reflns_limit_h_min 0
_diffrn_reflns_limit_k_max 0
_diffrn_reflns_limit_k_min -41
_diffrn_reflns_limit_l_max 22
_diffrn_reflns_limit_l_min -23
_diffrn_reflns_number 15141
_diffrn_reflns_theta_full 26.31
_diffrn_reflns_theta_max 26.31
_diffrn_reflns_theta_min 1.22
_exptl_absorpt_coefficient_mu 0.910
_exptl_absorpt_correction_type none
_exptl_crystal_colour colourless
_exptl_crystal_density_diffrn 1.351
_exptl_crystal_density_method 'not measured'
_exptl_crystal_description cube
_exptl_crystal_F_000 3008
_exptl_crystal_size_max 0.4
_exptl_crystal_size_mid 0.25
_exptl_crystal_size_min 0.25
_refine_diff_density_max 0.548
_refine_diff_density_min -0.518
_refine_diff_density_rms 0.070
_refine_ls_extinction_method none
_refine_ls_goodness_of_fit_ref 1.000
_refine_ls_hydrogen_treatment mixed
_refine_ls_matrix_type fullcycle
_refine_ls_number_parameters 739
_refine_ls_number_reflns 14420
_refine_ls_number_restraints 18
_refine_ls_restrained_S_all 1.014
_refine_ls_R_factor_all 0.0816
_refine_ls_R_factor_gt 0.0352
_refine_ls_shift/su_max 0.001
_refine_ls_shift/su_mean 0.000
_refine_ls_structure_factor_coef Fsqd
_refine_ls_weighting_details 'calc w=1/[\s^2^(Fo^2^)+(0.0417P)^2^+3.7276P] where P=(Fo^2^+2Fc^2^)/3'
_refine_ls_weighting_scheme calc
_refine_ls_wR_factor_gt 0.0822
_refine_ls_wR_factor_ref 0.0954
_reflns_number_gt 9843
_reflns_number_total 14420
_reflns_threshold_expression >2sigma(I)
_cod_data_source_file a908418e.txt
_cod_data_source_block compound12
_cod_original_sg_symbol_H-M P2(1)/c
_cod_database_code 7009064

loop_
_symmetry_equiv_pos_as_xyz
'x, y, z'
'-x, y+1/2, -z+1/2'
'-x, -y, -z'
'x, -y-1/2, z-1/2'

loop_
_atom_site_label
_atom_site_type_symbol
_atom_site_fract_x
_atom_site_fract_y
_atom_site_fract_z
_atom_site_U_iso_or_equiv
_atom_site_adp_type
_atom_site_occupancy
_atom_site_symmetry_multiplicity
_atom_site_calc_flag
_atom_site_refinement_flags
_atom_site_disorder_assembly
_atom_site_disorder_group
S1 S 0.37403(8) 0.13477(3) 0.37854(5) 0.0570(2) Uani 1 1 d . . .
S2 S 0.02877(8) 0.14243(3) 0.37215(5) 0.0635(3) Uani 1 1 d . . .
S3 S 0.20140(10) 0.04981(3) 0.47702(5) 0.0645(3) Uani 1 1 d . . .
P1 P 0.28758(6) 0.14954(2) 0.57550(4) 0.03226(16) Uani 1 1 d . . .
In1 In 0.228475(19) 0.118996(6) 0.443895(11) 0.03908(6) Uani 1 1 d . . .
C1 C 0.5021(3) 0.10325(11) 0.41204(17) 0.0478(8) Uani 1 1 d . . .
C2 C 0.6139(3) 0.12009(12) 0.4220(2) 0.0601(10) Uani 1 1 d . . .
H2 H 0.6209 0.1475 0.4154 0.072 Uiso 1 1 calc R . .
C3 C 0.7167(3) 0.09612(16) 0.4420(2) 0.0730(12) Uani 1 1 d . . .
H3 H 0.7917 0.1075 0.4475 0.088 Uiso 1 1 calc R . .
C4 C 0.7072(4) 0.05588(16) 0.4534(2) 0.0808(13) Uani 1 1 d . . .
H4 H 0.7755 0.0399 0.4671 0.097 Uiso 1 1 calc R . .
C5 C 0.5967(5) 0.03941(14) 0.4447(3) 0.0841(14) Uani 1 1 d . . .
H5 H 0.5902 0.0122 0.4531 0.101 Uiso 1 1 calc R . .
C6 C 0.4941(4) 0.06294(12) 0.4234(2) 0.0669(11) Uani 1 1 d . . .
H6 H 0.4192 0.0512 0.4168 0.080 Uiso 1 1 calc R . .
C7 C 0.0362(3) 0.19237(11) 0.34293(18) 0.0503(8) Uani 1 1 d . . .
C8 C -0.0531(4) 0.21852(14) 0.3465(2) 0.0764(12) Uani 1 1 d . . .
H8 H -0.1141 0.2100 0.3652 0.092 Uiso 1 1 calc R . .
C9 C -0.0522(5) 0.25765(16) 0.3223(4) 0.1101(19) Uani 1 1 d . . .
H9 H -0.1125 0.2751 0.3254 0.132 Uiso 1 1 calc R . .
C10 C 0.0346(5) 0.27101(15) 0.2941(3) 0.1037(18) Uani 1 1 d . . .
H10 H 0.0339 0.2974 0.2782 0.124 Uiso 1 1 calc R . .
C11 C 0.1226(4) 0.24537(13) 0.2895(2) 0.0765(12) Uani 1 1 d . . .
H11 H 0.1822 0.2541 0.2698 0.092 Uiso 1 1 calc R . .
C12 C 0.1237(3) 0.20628(11) 0.31388(19) 0.0577(9) Uani 1 1 d . . .
H12 H 0.1846 0.1891 0.3106 0.069 Uiso 1 1 calc R . .
C13 C 0.1151(3) 0.02976(10) 0.3916(2) 0.0557(9) Uani 1 1 d . . .
C14 C -0.0052(4) 0.03835(14) 0.3619(3) 0.0918(16) Uani 1 1 d . . .
H14 H -0.0434 0.0553 0.3866 0.110 Uiso 1 1 calc R . .
C15 C -0.0695(5) 0.02175(17) 0.2951(3) 0.112(2) Uani 1 1 d . . .
H15 H -0.1504 0.0278 0.2752 0.135 Uiso 1 1 calc R . .
C16 C -0.0154(5) -0.00319(14) 0.2588(3) 0.0988(17) Uani 1 1 d . . .
H16 H -0.0593 -0.0145 0.2145 0.119 Uiso 1 1 calc R . .
C17 C 0.1023(5) -0.01150(12) 0.2871(2) 0.0758(12) Uani 1 1 d . . .
H17 H 0.1397 -0.0285 0.2620 0.091 Uiso 1 1 calc R . .
C18 C 0.1673(4) 0.00489(11) 0.3526(2) 0.0635(10) Uani 1 1 d . . .
H18 H 0.2487 -0.0010 0.3710 0.076 Uiso 1 1 calc R . .
C19 C 0.1906(2) 0.12587(9) 0.62420(16) 0.0376(7) Uani 1 1 d . . .
H19 H 0.2052 0.0970 0.6232 0.045 Uiso 1 1 calc R . .
C20 C 0.0571(3) 0.13174(12) 0.58493(19) 0.0549(9) Uani 1 1 d . . .
H20A H 0.0367 0.1599 0.5859 0.066 Uiso 1 1 calc R . .
H20B H 0.0399 0.1236 0.5341 0.066 Uiso 1 1 calc R . .
C21 C -0.0186(3) 0.10710(13) 0.6216(2) 0.0608(10) Uani 1 1 d . . .
H21A H -0.1029 0.1125 0.5978 0.073 Uiso 1 1 calc R . .
H21B H -0.0045 0.0788 0.6157 0.073 Uiso 1 1 calc R . .
C22 C 0.0105(3) 0.11669(13) 0.7017(2) 0.0689(11) Uani 1 1 d . . .
H22A H -0.0132 0.1441 0.7075 0.083 Uiso 1 1 calc R . .
H22B H -0.0350 0.0991 0.7240 0.083 Uiso 1 1 calc R . .
C23 C 0.1414(4) 0.11179(16) 0.7400(2) 0.0854(15) Uani 1 1 d . . .
H23A H 0.1630 0.0838 0.7391 0.102 Uiso 1 1 calc R . .
H23B H 0.1577 0.1198 0.7908 0.102 Uiso 1 1 calc R . .
C24 C 0.2183(3) 0.13696(14) 0.70425(18) 0.0679(12) Uani 1 1 d . . .
H24A H 0.2019 0.1652 0.7087 0.081 Uiso 1 1 calc R . .
H24B H 0.3027 0.1323 0.7291 0.081 Uiso 1 1 calc R . .
C25 C 0.2636(3) 0.20425(9) 0.57510(16) 0.0395(7) Uani 1 1 d . . .
H25 H 0.1782 0.2079 0.5700 0.047 Uiso 1 1 calc R . .
C26 C 0.3313(3) 0.22666(10) 0.64481(17) 0.0532(9) Uani 1 1 d . . .
H26A H 0.3134 0.2146 0.6865 0.064 Uiso 1 1 calc R . .
H26B H 0.4170 0.2244 0.6523 0.064 Uiso 1 1 calc R . .
C27 C 0.2957(4) 0.27074(10) 0.6397(2) 0.0648(11) Uani 1 1 d . . .
H27A H 0.2113 0.2730 0.6364 0.078 Uiso 1 1 calc R . .
H27B H 0.3418 0.2845 0.6837 0.078 Uiso 1 1 calc R . .
C28 C 0.3176(4) 0.29035(11) 0.5736(2) 0.0695(11) Uani 1 1 d . . .
H28A H 0.4029 0.2902 0.5789 0.083 Uiso 1 1 calc R . .
H28B H 0.2912 0.3180 0.5705 0.083 Uiso 1 1 calc R . .
C29 C 0.2507(4) 0.26847(10) 0.5041(2) 0.0582(9) Uani 1 1 d . . .
H29A H 0.2692 0.2807 0.4627 0.070 Uiso 1 1 calc R . .
H29B H 0.1649 0.2710 0.4963 0.070 Uiso 1 1 calc R . .
C30 C 0.2845(3) 0.22434(10) 0.50818(18) 0.0513(8) Uani 1 1 d . . .
H30A H 0.3684 0.2218 0.5106 0.062 Uiso 1 1 calc R . .
H30B H 0.2370 0.2109 0.4642 0.062 Uiso 1 1 calc R . .
C31 C 0.4426(2) 0.13662(9) 0.62801(16) 0.0366(7) Uani 1 1 d . . .
H31 H 0.4579 0.1471 0.6778 0.044 Uiso 1 1 calc R . .
C32 C 0.5341(3) 0.15541(10) 0.59442(18) 0.0449(8) Uani 1 1 d . . .
H32A H 0.5153 0.1474 0.5435 0.054 Uiso 1 1 calc R . .
H32B H 0.5282 0.1844 0.5960 0.054 Uiso 1 1 calc R . .
C33 C 0.6617(3) 0.14269(10) 0.6349(2) 0.0521(9) Uani 1 1 d . . .
H33A H 0.7162 0.1536 0.6101 0.063 Uiso 1 1 calc R . .
H33B H 0.6840 0.1535 0.6842 0.063 Uiso 1 1 calc R . .
C34 C 0.6741(3) 0.09764(11) 0.6388(2) 0.0559(9) Uani 1 1 d . . .
H34A H 0.6600 0.0869 0.5897 0.067 Uiso 1 1 calc R . .
H34B H 0.7552 0.0906 0.6672 0.067 Uiso 1 1 calc R . .
C35 C 0.5861(3) 0.07926(11) 0.6735(2) 0.0601(10) Uani 1 1 d . . .
H35A H 0.6051 0.0881 0.7240 0.072 Uiso 1 1 calc R . .
H35B H 0.5936 0.0503 0.6734 0.072 Uiso 1 1 calc R . .
C36 C 0.4575(3) 0.09099(10) 0.6328(2) 0.0519(9) Uani 1 1 d . . .
H36A H 0.4038 0.0798 0.6579 0.062 Uiso 1 1 calc R . .
H36B H 0.4357 0.0798 0.5837 0.062 Uiso 1 1 calc R . .
S4 S -0.15029(9) 0.12916(3) -0.14188(5) 0.0637(3) Uani 1 1 d . . .
S5 S -0.30446(11) 0.04074(3) -0.04195(6) 0.0736(3) Uani 1 1 d . . .
S6 S -0.48684(9) 0.13521(4) -0.13670(6) 0.0716(3) Uani 1 1 d . . .
P2 P -0.19560(7) 0.13978(2) 0.06117(4) 0.03932(18) Uani 1 1 d . . .
In2 In -0.28605(2) 0.111301(7) -0.070792(12) 0.04342(6) Uani 1 1 d . . .
C37 C -0.0112(3) 0.10505(12) -0.09804(18) 0.0536(9) Uani 1 1 d . . .
C38 C -0.0017(4) 0.06434(12) -0.0892(2) 0.0694(11) Uani 1 1 d . . .
H38 H -0.0703 0.0485 -0.1028 0.083 Uiso 1 1 calc R . .
C39 C 0.1095(5) 0.04675(16) -0.0602(3) 0.0925(15) Uani 1 1 d . . .
H39 H 0.1148 0.0191 -0.0546 0.111 Uiso 1 1 calc R . .
C40 C 0.2108(5) 0.06900(19) -0.0399(3) 0.0914(16) Uani 1 1 d . . .
H40 H 0.2852 0.0567 -0.0209 0.110 Uiso 1 1 calc R . .
C41 C 0.2032(4) 0.10961(18) -0.0473(2) 0.0851(14) Uani 1 1 d . . .
H41 H 0.2726 0.1251 -0.0329 0.102 Uiso 1 1 calc R . .
C42 C 0.0921(4) 0.12810(13) -0.0764(2) 0.0668(11) Uani 1 1 d . . .
H42 H 0.0874 0.1558 -0.0813 0.080 Uiso 1 1 calc R . .
C43 C -0.4162(3) 0.02438(10) -0.1217(2) 0.0561(9) Uani 1 1 d . . .
C44 C -0.3851(4) 0.00409(12) -0.1749(2) 0.0686(11) Uani 1 1 d . . .
H44 H -0.3042 -0.0006 -0.1693 0.082 Uiso 1 1 calc R . .
C45 C -0.4689(5) -0.00963(15) -0.2366(3) 0.0960(16) Uani 1 1 d . . .
H45 H -0.4445 -0.0241 -0.2713 0.115 Uiso 1 1 calc R . .
C46 C -0.5856(6) -0.00231(17) -0.2475(3) 0.1082(18) Uani 1 1 d U . .
H46 H -0.6420 -0.0112 -0.2900 0.130 Uiso 1 1 calc R . .
C47 C -0.6211(5) 0.01794(19) -0.1967(4) 0.124(2) Uani 1 1 d U . .
H47 H -0.7023 0.0232 -0.2046 0.149 Uiso 1 1 calc R . .
C48 C -0.5364(5) 0.03140(16) -0.1312(3) 0.1104(18) Uani 1 1 d U . .
H48 H -0.5613 0.0447 -0.0955 0.132 Uiso 1 1 calc R . .
C49 C -0.4709(3) 0.18687(12) -0.15323(19) 0.0567(9) Uani 1 1 d . . .
C50 C -0.3940(3) 0.20162(13) -0.1888(2) 0.0635(10) Uani 1 1 d . . .
H50 H -0.3442 0.1842 -0.2043 0.076 Uiso 1 1 calc R . .
C51 C -0.3896(4) 0.24255(15) -0.2021(3) 0.0847(14) Uani 1 1 d . . .
H51 H -0.3366 0.2524 -0.2260 0.102 Uiso 1 1 calc R . .
C52 C -0.4638(5) 0.26833(16) -0.1799(3) 0.0994(19) Uani 1 1 d . . .
H52 H -0.4612 0.2957 -0.1885 0.119 Uiso 1 1 calc R . .
C53 C -0.5405(6) 0.25373(19) -0.1455(3) 0.106(2) Uani 1 1 d . . .
H53 H -0.5910 0.2711 -0.1305 0.127 Uiso 1 1 calc R . .
C54 C -0.5447(4) 0.21378(16) -0.1325(2) 0.0858(14) Uani 1 1 d . . .
H54 H -0.5987 0.2043 -0.1091 0.103 Uiso 1 1 calc R . .
C55 C -0.0399(3) 0.12051(9) 0.09518(16) 0.0425(7) Uani 1 1 d . . .
H55 H -0.0045 0.1246 0.0552 0.051 Uiso 1 1 calc R . .
C56 C -0.0364(3) 0.07521(10) 0.1090(2) 0.0588(10) Uani 1 1 d . . .
H56A H -0.0697 0.0695 0.1487 0.071 Uiso 1 1 calc R . .
H56B H -0.0853 0.0617 0.0654 0.071 Uiso 1 1 calc R . .
C57 C 0.0915(3) 0.05954(11) 0.1283(2) 0.0669(11) Uani 1 1 d . . .
H57A H 0.0919 0.0313 0.1401 0.080 Uiso 1 1 calc R . .
H57B H 0.1207 0.0623 0.0860 0.080 Uiso 1 1 calc R . .
C58 C 0.1753(3) 0.08165(12) 0.1924(2) 0.0667(11) Uani 1 1 d . . .
H58A H 0.1522 0.0764 0.2363 0.080 Uiso 1 1 calc R . .
H58B H 0.2567 0.0720 0.2006 0.080 Uiso 1 1 calc R . .
C59 C 0.1711(3) 0.12621(11) 0.1779(2) 0.0614(10) Uani 1 1 d . . .
H59A H 0.2006 0.1317 0.1365 0.074 Uiso 1 1 calc R . .
H59B H 0.2227 0.1400 0.2203 0.074 Uiso 1 1 calc R . .
C60 C 0.0433(3) 0.14195(11) 0.16186(18) 0.0546(9) Uani 1 1 d . . .
H60A H 0.0422 0.1705 0.1525 0.065 Uiso 1 1 calc R . .
H60B H 0.0150 0.1376 0.2041 0.065 Uiso 1 1 calc R . .
C61 C -0.2824(3) 0.12203(10) 0.12201(17) 0.0495(8) Uani 1 1 d . . .
H61 H -0.2576 0.0942 0.1340 0.059 Uiso 1 1 calc R . .
C62 C -0.2535(4) 0.14410(14) 0.19518(19) 0.0699(11) Uani 1 1 d . . .
H62A H -0.2753 0.1721 0.1866 0.084 Uiso 1 1 calc R . .
H62B H -0.1680 0.1426 0.2197 0.084 Uiso 1 1 calc R . .
C63 C -0.3223(4) 0.12553(16) 0.2440(2) 0.0860(14) Uani 1 1 d . . .
H63A H -0.2937 0.0984 0.2570 0.103 Uiso 1 1 calc R . .
H63B H -0.3067 0.1409 0.2889 0.103 Uiso 1 1 calc R . .
C64 C -0.4552(4) 0.12459(15) 0.2065(2) 0.0838(14) Uani 1 1 d . . .
H64A H -0.4854 0.1518 0.1982 0.101 Uiso 1 1 calc R . .
H64B H -0.4953 0.1114 0.2379 0.101 Uiso 1 1 calc R . .
C65 C -0.4842(4) 0.10270(14) 0.1340(2) 0.0749(12) Uani 1 1 d . . .
H65A H -0.5699 0.1041 0.1099 0.090 Uiso 1 1 calc R . .
H65B H -0.4624 0.0747 0.1428 0.090 Uiso 1 1 calc R . .
C66 C -0.4177(3) 0.12062(11) 0.0844(2) 0.0572(9) Uani 1 1 d . . .
H66A H -0.4470 0.1476 0.0706 0.069 Uiso 1 1 calc R . .
H66B H -0.4335 0.1047 0.0401 0.069 Uiso 1 1 calc R . .
C67 C -0.1823(3) 0.19465(9) 0.06639(17) 0.0433(7) Uani 1 1 d . . .
H67 H -0.1443 0.2017 0.1178 0.052 Uiso 1 1 calc R . .
C68 C -0.1018(3) 0.21051(10) 0.0225(2) 0.0526(9) Uani 1 1 d . . .
H68A H -0.0242 0.1974 0.0387 0.063 Uiso 1 1 calc R . .
H68B H -0.1377 0.2044 -0.0290 0.063 Uiso 1 1 calc R . .
C69 C -0.0854(3) 0.25570(11) 0.0325(2) 0.0630(10) Uani 1 1 d . . .
H69A H -0.0454 0.2616 0.0836 0.076 Uiso 1 1 calc R . .
H69B H -0.0350 0.2654 0.0039 0.076 Uiso 1 1 calc R . .
C70 C -0.2051(4) 0.27711(11) 0.0086(2) 0.0707(11) Uani 1 1 d . . .
H70A H -0.2414 0.2735 -0.0436 0.085 Uiso 1 1 calc R . .
H70B H -0.1926 0.3056 0.0180 0.085 Uiso 1 1 calc R . .
C71 C -0.2889(4) 0.26117(11) 0.0492(3) 0.0742(12) Uani 1 1 d . . .
H71A H -0.3667 0.2739 0.0302 0.089 Uiso 1 1 calc R . .
H71B H -0.2574 0.2680 0.1007 0.089 Uiso 1 1 calc R . .
C72 C -0.3040(3) 0.21611(10) 0.0416(2) 0.0594(10) Uani 1 1 d . . .
H72A H -0.3443 0.2094 -0.0092 0.071 Uiso 1 1 calc R . .
H72B H -0.3539 0.2069 0.0709 0.071 Uiso 1 1 calc R . .

loop_
_atom_site_aniso_label
_atom_site_aniso_U_11
_atom_site_aniso_U_22
_atom_site_aniso_U_33
_atom_site_aniso_U_23
_atom_site_aniso_U_13
_atom_site_aniso_U_12
S1 0.0523(5) 0.0725(6) 0.0504(5) 0.0171(4) 0.0216(4) 0.0122(5)
S2 0.0412(5) 0.0742(7) 0.0645(6) 0.0235(5) -0.0006(4) -0.0052(4)
S3 0.0942(8) 0.0394(5) 0.0586(6) 0.0016(4) 0.0206(5) -0.0071(5)
P1 0.0271(4) 0.0373(4) 0.0324(4) -0.0004(3) 0.0089(3) 0.0000(3)
In1 0.04120(12) 0.03844(12) 0.03580(11) -0.00137(9) 0.00863(9) -0.00052(10)
C1 0.053(2) 0.059(2) 0.0366(17) -0.0043(15) 0.0205(15) 0.0082(17)
C2 0.053(2) 0.077(3) 0.054(2) 0.0135(19) 0.0223(17) 0.004(2)
C3 0.045(2) 0.112(4) 0.066(3) 0.015(2) 0.022(2) 0.008(2)
C4 0.074(3) 0.098(4) 0.077(3) 0.010(3) 0.032(3) 0.031(3)
C5 0.091(4) 0.065(3) 0.099(4) 0.000(2) 0.032(3) 0.027(3)
C6 0.066(3) 0.059(2) 0.077(3) -0.013(2) 0.025(2) 0.001(2)
C7 0.046(2) 0.062(2) 0.0383(17) -0.0028(16) 0.0057(15) 0.0037(17)
C8 0.057(3) 0.078(3) 0.095(3) -0.010(3) 0.025(2) 0.008(2)
C9 0.089(4) 0.067(3) 0.172(6) -0.006(4) 0.036(4) 0.026(3)
C10 0.099(4) 0.059(3) 0.143(5) 0.020(3) 0.020(4) 0.009(3)
C11 0.090(3) 0.070(3) 0.071(3) 0.016(2) 0.026(2) 0.004(3)
C12 0.059(2) 0.061(2) 0.055(2) 0.0046(18) 0.0189(18) 0.0109(18)
C13 0.063(2) 0.0353(18) 0.069(2) -0.0050(16) 0.019(2) -0.0099(16)
C14 0.063(3) 0.072(3) 0.137(5) -0.031(3) 0.025(3) -0.011(2)
C15 0.062(3) 0.093(4) 0.153(5) -0.020(4) -0.012(3) -0.016(3)
C16 0.119(5) 0.061(3) 0.095(4) -0.017(3) -0.001(3) -0.016(3)
C17 0.103(4) 0.055(2) 0.067(3) -0.006(2) 0.023(3) -0.008(2)
C18 0.071(3) 0.050(2) 0.068(3) -0.0002(19) 0.017(2) -0.0028(19)
C19 0.0280(15) 0.0458(18) 0.0400(16) 0.0006(13) 0.0115(12) -0.0003(13)
C20 0.0314(17) 0.081(3) 0.054(2) 0.0070(18) 0.0147(15) 0.0017(17)
C21 0.0345(18) 0.085(3) 0.067(2) -0.001(2) 0.0217(17) -0.0137(18)
C22 0.058(2) 0.092(3) 0.070(3) -0.010(2) 0.040(2) -0.022(2)
C23 0.063(3) 0.151(5) 0.044(2) 0.009(2) 0.0200(19) -0.029(3)
C24 0.049(2) 0.119(4) 0.0382(19) -0.006(2) 0.0175(17) -0.024(2)
C25 0.0361(17) 0.0398(17) 0.0422(17) -0.0005(13) 0.0110(14) 0.0002(13)
C26 0.068(2) 0.045(2) 0.0397(18) -0.0051(15) 0.0062(17) 0.0001(17)
C27 0.088(3) 0.043(2) 0.062(2) -0.0101(18) 0.020(2) 0.0043(19)
C28 0.087(3) 0.040(2) 0.085(3) -0.002(2) 0.032(2) -0.004(2)
C29 0.074(3) 0.046(2) 0.060(2) 0.0123(17) 0.029(2) 0.0056(18)
C30 0.065(2) 0.046(2) 0.0461(19) 0.0025(15) 0.0214(17) 0.0007(17)
C31 0.0250(14) 0.0491(18) 0.0350(16) -0.0011(13) 0.0079(12) 0.0002(13)
C32 0.0339(17) 0.0470(19) 0.057(2) 0.0085(15) 0.0190(15) 0.0005(14)
C33 0.0303(17) 0.062(2) 0.067(2) 0.0048(18) 0.0183(16) -0.0011(15)
C34 0.0334(18) 0.063(2) 0.073(2) 0.0144(19) 0.0180(17) 0.0128(16)
C35 0.0378(19) 0.060(2) 0.082(3) 0.025(2) 0.0166(18) 0.0108(16)
C36 0.0317(17) 0.051(2) 0.071(2) 0.0172(17) 0.0118(16) -0.0005(15)
S4 0.0617(6) 0.0790(7) 0.0542(5) 0.0127(5) 0.0228(5) 0.0155(5)
S5 0.0899(8) 0.0450(5) 0.0697(7) 0.0015(5) -0.0010(6) -0.0102(5)
S6 0.0421(5) 0.0855(8) 0.0734(7) 0.0148(6) -0.0043(5) -0.0025(5)
P2 0.0415(4) 0.0399(4) 0.0342(4) -0.0033(3) 0.0075(3) -0.0006(4)
In2 0.04408(13) 0.04339(13) 0.03769(12) -0.00330(9) 0.00431(10) 0.00010(10)
C37 0.055(2) 0.068(2) 0.0386(18) -0.0091(16) 0.0158(16) 0.0099(18)
C38 0.071(3) 0.060(3) 0.072(3) -0.015(2) 0.013(2) 0.009(2)
C39 0.091(4) 0.086(4) 0.093(4) -0.011(3) 0.016(3) 0.035(3)
C40 0.071(3) 0.125(5) 0.072(3) -0.010(3) 0.012(2) 0.038(3)
C41 0.056(3) 0.130(5) 0.067(3) -0.009(3) 0.015(2) -0.006(3)
C42 0.066(3) 0.079(3) 0.059(2) -0.010(2) 0.025(2) -0.003(2)
C43 0.046(2) 0.0385(19) 0.081(3) -0.0032(18) 0.0143(19) -0.0062(15)
C44 0.071(3) 0.064(3) 0.073(3) -0.008(2) 0.024(2) -0.013(2)
C45 0.131(5) 0.081(3) 0.076(3) -0.005(3) 0.031(3) -0.037(3)
C46 0.101(3) 0.091(3) 0.109(3) -0.001(3) -0.006(3) -0.020(3)
C47 0.077(3) 0.117(4) 0.160(4) -0.020(3) 0.007(3) -0.003(3)
C48 0.085(3) 0.102(3) 0.142(4) -0.044(3) 0.030(3) -0.003(3)
C49 0.046(2) 0.069(2) 0.045(2) -0.0035(18) -0.0005(16) 0.0134(18)
C50 0.054(2) 0.074(3) 0.059(2) 0.000(2) 0.0099(19) 0.010(2)
C51 0.065(3) 0.085(3) 0.089(3) 0.014(3) -0.001(2) -0.005(3)
C52 0.098(4) 0.065(3) 0.101(4) -0.008(3) -0.024(3) 0.015(3)
C53 0.112(5) 0.104(5) 0.085(4) -0.018(3) 0.002(3) 0.049(4)
C54 0.078(3) 0.108(4) 0.069(3) 0.002(3) 0.019(2) 0.038(3)
C55 0.0407(17) 0.0483(18) 0.0346(15) 0.0005(14) 0.0050(13) 0.0022(14)
C56 0.053(2) 0.046(2) 0.067(2) -0.0019(17) 0.0016(18) 0.0039(16)
C57 0.060(2) 0.054(2) 0.076(3) -0.006(2) 0.004(2) 0.0132(19)
C58 0.049(2) 0.071(3) 0.067(3) 0.003(2) -0.0031(19) 0.0118(19)
C59 0.047(2) 0.064(2) 0.061(2) -0.0034(19) -0.0014(17) -0.0020(18)
C60 0.053(2) 0.050(2) 0.050(2) -0.0046(16) -0.0019(16) 0.0000(16)
C61 0.052(2) 0.055(2) 0.0424(18) 0.0025(16) 0.0155(15) 0.0012(16)
C62 0.062(2) 0.106(3) 0.042(2) -0.011(2) 0.0166(18) -0.011(2)
C63 0.079(3) 0.135(4) 0.051(2) 0.009(3) 0.030(2) 0.007(3)
C64 0.080(3) 0.119(4) 0.064(3) 0.006(3) 0.041(2) -0.001(3)
C65 0.061(3) 0.090(3) 0.082(3) 0.008(2) 0.033(2) -0.008(2)
C66 0.053(2) 0.066(2) 0.055(2) -0.0045(18) 0.0194(17) -0.0094(18)
C67 0.0445(18) 0.0402(17) 0.0431(18) -0.0082(14) 0.0097(14) -0.0010(14)
C68 0.049(2) 0.045(2) 0.062(2) 0.0002(16) 0.0140(17) 0.0007(16)
C69 0.061(2) 0.050(2) 0.076(3) -0.0004(19) 0.017(2) -0.0063(18)
C70 0.071(3) 0.044(2) 0.093(3) 0.000(2) 0.018(2) 0.0010(19)
C71 0.073(3) 0.046(2) 0.106(3) -0.007(2) 0.030(3) 0.013(2)
C72 0.046(2) 0.050(2) 0.082(3) -0.0031(19) 0.0197(19) 0.0058(16)

loop_
_atom_type_symbol
_atom_type_description
_atom_type_scat_dispersion_real
_atom_type_scat_dispersion_imag
_atom_type_scat_source
C C 0.0033 0.0016 'International Tables Vol C Tables 4.2.6.8 and 6.1.1.4'
H H 0.0000 0.0000 'International Tables Vol C Tables 4.2.6.8 and 6.1.1.4'
In In -0.7276 1.3100 'International Tables Vol C Tables 4.2.6.8 and 6.1.1.4'
P P 0.1023 0.0942 'International Tables Vol C Tables 4.2.6.8 and 6.1.1.4'
S S 0.1246 0.1234 'International Tables Vol C Tables 4.2.6.8 and 6.1.1.4'

loop_
_geom_angle_atom_site_label_1
_geom_angle_atom_site_label_2
_geom_angle_atom_site_label_3
_geom_angle
_geom_angle_site_symmetry_1
_geom_angle_site_symmetry_3
_geom_angle_publ_flag
C1 S1 In1 108.92(12) . . ?
C7 S2 In1 110.45(12) . . ?
C13 S3 In1 101.50(12) . . ?
C31 P1 C19 105.97(13) . . ?
C31 P1 C25 110.90(14) . . ?
C19 P1 C25 108.12(14) . . ?
C31 P1 In1 111.73(10) . . ?
C19 P1 In1 107.08(10) . . ?
C25 P1 In1 112.68(10) . . ?
S3 In1 S1 119.96(4) . . ?
S3 In1 S2 105.79(4) . . ?
S1 In1 S2 109.48(3) . . ?
S3 In1 P1 97.85(3) . . ?
S1 In1 P1 112.56(3) . . ?
S2 In1 P1 110.48(3) . . ?
C6 C1 C2 119.0(3) . . ?
C6 C1 S1 123.1(3) . . ?
C2 C1 S1 117.8(3) . . ?
C1 C2 C3 120.3(4) . . ?
C4 C3 C2 120.1(4) . . ?
C5 C4 C3 119.6(4) . . ?
C4 C5 C6 120.6(5) . . ?
C1 C6 C5 120.5(4) . . ?
C8 C7 C12 118.0(4) . . ?
C8 C7 S2 118.2(3) . . ?
C12 C7 S2 123.8(3) . . ?
C7 C8 C9 119.9(4) . . ?
C10 C9 C8 121.6(5) . . ?
C9 C10 C11 119.1(5) . . ?
C10 C11 C12 120.2(5) . . ?
C7 C12 C11 121.2(4) . . ?
C18 C13 C14 117.5(4) . . ?
C18 C13 S3 120.4(3) . . ?
C14 C13 S3 122.1(3) . . ?
C13 C14 C15 120.1(5) . . ?
C16 C15 C14 120.7(5) . . ?
C17 C16 C15 119.6(5) . . ?
C16 C17 C18 120.5(5) . . ?
C17 C18 C13 121.5(4) . . ?
C24 C19 C20 110.3(3) . . ?
C24 C19 P1 115.3(2) . . ?
C20 C19 P1 112.7(2) . . ?
C21 C20 C19 110.5(3) . . ?
C22 C21 C20 111.6(3) . . ?
C23 C22 C21 111.5(3) . . ?
C22 C23 C24 111.7(3) . . ?
C19 C24 C23 109.9(3) . . ?
C30 C25 C26 110.3(3) . . ?
C30 C25 P1 112.1(2) . . ?
C26 C25 P1 116.2(2) . . ?
C27 C26 C25 110.8(3) . . ?
C28 C27 C26 111.2(3) . . ?
C27 C28 C29 110.8(3) . . ?
C28 C29 C30 111.3(3) . . ?
C29 C30 C25 111.4(3) . . ?
C36 C31 C32 110.5(2) . . ?
C36 C31 P1 109.9(2) . . ?
C32 C31 P1 111.7(2) . . ?
C33 C32 C31 111.7(3) . . ?
C34 C33 C32 111.6(3) . . ?
C35 C34 C33 111.0(3) . . ?
C34 C35 C36 111.5(3) . . ?
C35 C36 C31 111.3(3) . . ?
C37 S4 In2 106.13(13) . . ?
C43 S5 In2 101.20(12) . . ?
C49 S6 In2 105.94(12) . . ?
C67 P2 C61 109.73(15) . . ?
C67 P2 C55 105.58(14) . . ?
C61 P2 C55 109.28(15) . . ?
C67 P2 In2 114.76(11) . . ?
C61 P2 In2 110.59(11) . . ?
C55 P2 In2 106.63(10) . . ?
S6 In2 S5 107.24(4) . . ?
S6 In2 S4 108.28(4) . . ?
S5 In2 S4 118.36(4) . . ?
S6 In2 P2 115.54(4) . . ?
S5 In2 P2 99.79(3) . . ?
S4 In2 P2 107.82(3) . . ?
C38 C37 C42 118.8(4) . . ?
C38 C37 S4 122.3(3) . . ?
C42 C37 S4 118.7(3) . . ?
C37 C38 C39 120.2(4) . . ?
C40 C39 C38 121.3(5) . . ?
C39 C40 C41 119.5(5) . . ?
C40 C41 C42 120.4(5) . . ?
C37 C42 C41 119.8(4) . . ?
C44 C43 C48 118.2(4) . . ?
C44 C43 S5 120.4(3) . . ?
C48 C43 S5 121.4(4) . . ?
C43 C44 C45 122.1(5) . . ?
C46 C45 C44 120.4(5) . . ?
C45 C46 C47 119.8(6) . . ?
C46 C47 C48 120.8(6) . . ?
C43 C48 C47 118.6(5) . . ?
C50 C49 C54 117.7(4) . . ?
C50 C49 S6 123.9(3) . . ?
C54 C49 S6 118.3(4) . . ?
C49 C50 C51 120.5(4) . . ?
C52 C51 C50 119.8(5) . . ?
C53 C52 C51 119.7(5) . . ?
C52 C53 C54 120.5(5) . . ?
C53 C54 C49 121.8(5) . . ?
C60 C55 C56 109.8(3) . . ?
C60 C55 P2 116.3(2) . . ?
C56 C55 P2 112.1(2) . . ?
C57 C56 C55 110.8(3) . . ?
C58 C57 C56 112.4(3) . . ?
C59 C58 C57 110.6(3) . . ?
C58 C59 C60 110.7(3) . . ?
C59 C60 C55 110.4(3) . . ?
C62 C61 C66 111.2(3) . . ?
C62 C61 P2 114.1(2) . . ?
C66 C61 P2 113.3(2) . . ?
C61 C62 C63 110.5(3) . . ?
C64 C63 C62 111.7(3) . . ?
C63 C64 C65 111.5(4) . . ?
C64 C65 C66 111.5(3) . . ?
C65 C66 C61 111.5(3) . . ?
C68 C67 C72 109.4(3) . . ?
C68 C67 P2 111.8(2) . . ?
C72 C67 P2 113.1(2) . . ?
C69 C68 C67 110.4(3) . . ?
C70 C69 C68 111.0(3) . . ?
C69 C70 C71 111.0(3) . . ?
C70 C71 C72 111.9(3) . . ?
C71 C72 C67 111.3(3) . . ?

loop_
_geom_bond_atom_site_label_1
_geom_bond_atom_site_label_2
_geom_bond_distance
_geom_bond_site_symmetry_2
_geom_bond_publ_flag
S1 C1 1.784(3) . ?
S1 In1 2.4456(10) . ?
S2 C7 1.768(4) . ?
S2 In1 2.4544(9) . ?
S3 C13 1.775(4) . ?
S3 In1 2.4384(9) . ?
P1 C31 1.841(3) . ?
P1 C19 1.843(3) . ?
P1 C25 1.846(3) . ?
P1 In1 2.6109(8) . ?
C1 C6 1.370(5) . ?
C1 C2 1.380(5) . ?
C2 C3 1.397(5) . ?
C3 C4 1.370(6) . ?
C4 C5 1.364(6) . ?
C5 C6 1.388(6) . ?
C7 C8 1.377(5) . ?
C7 C12 1.379(5) . ?
C8 C9 1.386(7) . ?
C9 C10 1.355(7) . ?
C10 C11 1.359(6) . ?
C11 C12 1.384(5) . ?
C13 C18 1.374(5) . ?
C13 C14 1.379(5) . ?
C14 C15 1.390(7) . ?
C15 C16 1.354(7) . ?
C16 C17 1.347(6) . ?
C17 C18 1.371(5) . ?
C19 C24 1.514(4) . ?
C19 C20 1.527(4) . ?
C20 C21 1.522(5) . ?
C21 C22 1.502(5) . ?
C22 C23 1.493(5) . ?
C23 C24 1.531(5) . ?
C25 C30 1.527(4) . ?
C25 C26 1.528(4) . ?
C26 C27 1.523(5) . ?
C27 C28 1.510(5) . ?
C28 C29 1.515(5) . ?
C29 C30 1.520(5) . ?
C31 C36 1.532(4) . ?
C31 C32 1.533(4) . ?
C32 C33 1.520(4) . ?
C33 C34 1.510(5) . ?
C34 C35 1.508(5) . ?
C35 C36 1.522(4) . ?
S4 C37 1.782(4) . ?
S4 In2 2.4470(10) . ?
S5 C43 1.772(4) . ?
S5 In2 2.4414(10) . ?
S6 C49 1.772(4) . ?
S6 In2 2.4411(10) . ?
P2 C67 1.837(3) . ?
P2 C61 1.852(3) . ?
P2 C55 1.853(3) . ?
P2 In2 2.6084(8) . ?
C37 C38 1.369(5) . ?
C37 C42 1.385(5) . ?
C38 C39 1.381(6) . ?
C39 C40 1.352(7) . ?
C40 C41 1.362(7) . ?
C41 C42 1.394(6) . ?
C43 C44 1.359(5) . ?
C43 C48 1.379(6) . ?
C44 C45 1.369(6) . ?
C45 C46 1.337(7) . ?
C46 C47 1.346(8) . ?
C47 C48 1.418(7) . ?
C49 C50 1.369(5) . ?
C49 C54 1.381(5) . ?
C50 C51 1.393(6) . ?
C51 C52 1.374(7) . ?
C52 C53 1.349(7) . ?
C53 C54 1.359(7) . ?
C55 C60 1.532(4) . ?
C55 C56 1.532(4) . ?
C56 C57 1.520(5) . ?
C57 C58 1.514(5) . ?
C58 C59 1.510(5) . ?
C59 C60 1.523(5) . ?
C61 C62 1.528(5) . ?
C61 C66 1.528(5) . ?
C62 C63 1.531(5) . ?
C63 C64 1.504(6) . ?
C64 C65 1.513(6) . ?
C65 C66 1.516(5) . ?
C67 C68 1.528(5) . ?
C67 C72 1.534(4) . ?
C68 C69 1.525(5) . ?
C69 C70 1.513(5) . ?
C70 C71 1.514(6) . ?
C71 C72 1.516(5) . ?

loop_
_geom_torsion_atom_site_label_1
_geom_torsion_atom_site_label_2
_geom_torsion_atom_site_label_3
_geom_torsion_atom_site_label_4
_geom_torsion
_geom_torsion_site_symmetry_1
_geom_torsion_site_symmetry_2
_geom_torsion_site_symmetry_3
_geom_torsion_site_symmetry_4
_geom_torsion_publ_flag
C13 S3 In1 S1 -76.48(14) . . . . ?
C13 S3 In1 S2 47.79(14) . . . . ?
C13 S3 In1 P1 161.75(14) . . . . ?
C1 S1 In1 S3 -37.06(13) . . . . ?
C1 S1 In1 S2 -159.55(12) . . . . ?
C1 S1 In1 P1 77.16(13) . . . . ?
C7 S2 In1 S3 -178.89(13) . . . . ?
C7 S2 In1 S1 -48.30(13) . . . . ?
C7 S2 In1 P1 76.22(13) . . . . ?
C31 P1 In1 S3 75.41(11) . . . . ?
C19 P1 In1 S3 -40.21(10) . . . . ?
C25 P1 In1 S3 -158.96(11) . . . . ?
C31 P1 In1 S1 -51.70(11) . . . . ?
C19 P1 In1 S1 -167.31(10) . . . . ?
C25 P1 In1 S1 73.94(11) . . . . ?
C31 P1 In1 S2 -174.43(10) . . . . ?
C19 P1 In1 S2 69.95(10) . . . . ?
C25 P1 In1 S2 -48.79(11) . . . . ?
In1 S1 C1 C6 45.0(3) . . . . ?
In1 S1 C1 C2 -139.5(2) . . . . ?
C6 C1 C2 C3 1.2(5) . . . . ?
S1 C1 C2 C3 -174.4(3) . . . . ?
C1 C2 C3 C4 -1.5(6) . . . . ?
C2 C3 C4 C5 0.5(7) . . . . ?
C3 C4 C5 C6 0.9(7) . . . . ?
C2 C1 C6 C5 0.1(6) . . . . ?
S1 C1 C6 C5 175.5(3) . . . . ?
C4 C5 C6 C1 -1.1(7) . . . . ?
In1 S2 C7 C8 -138.3(3) . . . . ?
In1 S2 C7 C12 44.5(3) . . . . ?
C12 C7 C8 C9 -0.9(6) . . . . ?
S2 C7 C8 C9 -178.3(4) . . . . ?
C7 C8 C9 C10 0.7(8) . . . . ?
C8 C9 C10 C11 0.1(9) . . . . ?
C9 C10 C11 C12 -0.6(8) . . . . ?
C8 C7 C12 C11 0.4(6) . . . . ?
S2 C7 C12 C11 177.6(3) . . . . ?
C10 C11 C12 C7 0.3(7) . . . . ?
In1 S3 C13 C18 104.9(3) . . . . ?
In1 S3 C13 C14 -75.0(4) . . . . ?
C18 C13 C14 C15 0.6(7) . . . . ?
S3 C13 C14 C15 -179.6(4) . . . . ?
C13 C14 C15 C16 0.5(8) . . . . ?
C14 C15 C16 C17 -1.1(9) . . . . ?
C15 C16 C17 C18 0.4(8) . . . . ?
C16 C17 C18 C13 0.7(7) . . . . ?
C14 C13 C18 C17 -1.2(6) . . . . ?
S3 C13 C18 C17 178.9(3) . . . . ?
C31 P1 C19 C24 55.5(3) . . . . ?
C25 P1 C19 C24 -63.5(3) . . . . ?
In1 P1 C19 C24 174.9(2) . . . . ?
C31 P1 C19 C20 -176.7(2) . . . . ?
C25 P1 C19 C20 64.3(3) . . . . ?
In1 P1 C19 C20 -57.3(2) . . . . ?
C24 C19 C20 C21 -57.1(4) . . . . ?
P1 C19 C20 C21 172.4(3) . . . . ?
C19 C20 C21 C22 55.5(4) . . . . ?
C20 C21 C22 C23 -54.8(5) . . . . ?
C21 C22 C23 C24 55.5(5) . . . . ?
C20 C19 C24 C23 57.4(4) . . . . ?
P1 C19 C24 C23 -173.6(3) . . . . ?
C22 C23 C24 C19 -57.0(5) . . . . ?
C31 P1 C25 C30 93.4(2) . . . . ?
C19 P1 C25 C30 -150.9(2) . . . . ?
In1 P1 C25 C30 -32.7(2) . . . . ?
C31 P1 C25 C26 -34.8(3) . . . . ?
C19 P1 C25 C26 81.0(3) . . . . ?
In1 P1 C25 C26 -160.9(2) . . . . ?
C30 C25 C26 C27 55.7(4) . . . . ?
P1 C25 C26 C27 -175.3(3) . . . . ?
C25 C26 C27 C28 -57.0(4) . . . . ?
C26 C27 C28 C29 56.8(5) . . . . ?
C27 C28 C29 C30 -56.2(4) . . . . ?
C28 C29 C30 C25 55.8(4) . . . . ?
C26 C25 C30 C29 -55.4(4) . . . . ?
P1 C25 C30 C29 173.4(2) . . . . ?
C19 P1 C31 C36 58.4(2) . . . . ?
C25 P1 C31 C36 175.5(2) . . . . ?
In1 P1 C31 C36 -57.9(2) . . . . ?
C19 P1 C31 C32 -178.6(2) . . . . ?
C25 P1 C31 C32 -61.5(2) . . . . ?
In1 P1 C31 C32 65.1(2) . . . . ?
C36 C31 C32 C33 -53.8(4) . . . . ?
P1 C31 C32 C33 -176.5(2) . . . . ?
C31 C32 C33 C34 55.0(4) . . . . ?
C32 C33 C34 C35 -56.0(4) . . . . ?
C33 C34 C35 C36 56.6(4) . . . . ?
C34 C35 C36 C31 -56.1(4) . . . . ?
C32 C31 C36 C35 54.2(4) . . . . ?
P1 C31 C36 C35 177.9(2) . . . . ?
C49 S6 In2 S5 177.59(14) . . . . ?
C49 S6 In2 S4 -53.63(14) . . . . ?
C49 S6 In2 P2 67.37(14) . . . . ?
C43 S5 In2 S6 36.93(15) . . . . ?
C43 S5 In2 S4 -85.81(14) . . . . ?
C43 S5 In2 P2 157.70(14) . . . . ?
C37 S4 In2 S6 -172.10(13) . . . . ?
C37 S4 In2 S5 -49.89(14) . . . . ?
C37 S4 In2 P2 62.23(13) . . . . ?
C67 P2 In2 S6 -58.71(12) . . . . ?
C61 P2 In2 S6 66.07(12) . . . . ?
C55 P2 In2 S6 -175.23(11) . . . . ?
C67 P2 In2 S5 -173.28(12) . . . . ?
C61 P2 In2 S5 -48.50(12) . . . . ?
C55 P2 In2 S5 70.21(11) . . . . ?
C67 P2 In2 S4 62.54(12) . . . . ?
C61 P2 In2 S4 -172.68(12) . . . . ?
C55 P2 In2 S4 -53.98(11) . . . . ?
In2 S4 C37 C38 59.1(3) . . . . ?
In2 S4 C37 C42 -125.2(3) . . . . ?
C42 C37 C38 C39 -0.9(6) . . . . ?
S4 C37 C38 C39 174.8(3) . . . . ?
C37 C38 C39 C40 0.1(7) . . . . ?
C38 C39 C40 C41 0.8(8) . . . . ?
C39 C40 C41 C42 -0.7(8) . . . . ?
C38 C37 C42 C41 0.9(6) . . . . ?
S4 C37 C42 C41 -175.0(3) . . . . ?
C40 C41 C42 C37 -0.1(7) . . . . ?
In2 S5 C43 C44 100.3(3) . . . . ?
In2 S5 C43 C48 -80.3(4) . . . . ?
C48 C43 C44 C45 -0.5(7) . . . . ?
S5 C43 C44 C45 178.8(3) . . . . ?
C43 C44 C45 C46 2.0(7) . . . . ?
C44 C45 C46 C47 -1.4(9) . . . . ?
C45 C46 C47 C48 -0.5(10) . . . . ?
C44 C43 C48 C47 -1.4(8) . . . . ?
S5 C43 C48 C47 179.3(4) . . . . ?
C46 C47 C48 C43 1.9(10) . . . . ?
In2 S6 C49 C50 55.8(3) . . . . ?
In2 S6 C49 C54 -127.8(3) . . . . ?
C54 C49 C50 C51 1.2(6) . . . . ?
S6 C49 C50 C51 177.7(3) . . . . ?
C49 C50 C51 C52 -0.5(6) . . . . ?
C50 C51 C52 C53 -0.2(7) . . . . ?
C51 C52 C53 C54 0.2(8) . . . . ?
C52 C53 C54 C49 0.5(8) . . . . ?
C50 C49 C54 C53 -1.2(6) . . . . ?
S6 C49 C54 C53 -177.9(4) . . . . ?
C67 P2 C55 C60 41.0(3) . . . . ?
C61 P2 C55 C60 -77.0(3) . . . . ?
In2 P2 C55 C60 163.4(2) . . . . ?
C67 P2 C55 C56 168.5(2) . . . . ?
C61 P2 C55 C56 50.5(3) . . . . ?
In2 P2 C55 C56 -69.0(2) . . . . ?
C60 C55 C56 C57 -55.6(4) . . . . ?
P2 C55 C56 C57 173.5(3) . . . . ?
C55 C56 C57 C58 54.8(5) . . . . ?
C56 C57 C58 C59 -55.2(5) . . . . ?
C57 C58 C59 C60 56.9(4) . . . . ?
C58 C59 C60 C55 -59.0(4) . . . . ?
C56 C55 C60 C59 58.0(4) . . . . ?
P2 C55 C60 C59 -173.4(2) . . . . ?
C67 P2 C61 C62 -39.8(3) . . . . ?
C55 P2 C61 C62 75.5(3) . . . . ?
In2 P2 C61 C62 -167.4(2) . . . . ?
C67 P2 C61 C66 88.8(3) . . . . ?
C55 P2 C61 C66 -155.9(2) . . . . ?
In2 P2 C61 C66 -38.8(3) . . . . ?
C66 C61 C62 C63 54.5(4) . . . . ?
P2 C61 C62 C63 -175.9(3) . . . . ?
C61 C62 C63 C64 -55.5(5) . . . . ?
C62 C63 C64 C65 56.0(6) . . . . ?
C63 C64 C65 C66 -55.5(5) . . . . ?
C64 C65 C66 C61 54.8(5) . . . . ?
C62 C61 C66 C65 -54.7(4) . . . . ?
P2 C61 C66 C65 175.2(3) . . . . ?
C61 P2 C67 C68 174.9(2) . . . . ?
C55 P2 C67 C68 57.2(3) . . . . ?
In2 P2 C67 C68 -59.9(2) . . . . ?
C61 P2 C67 C72 -61.2(3) . . . . ?
C55 P2 C67 C72 -178.8(2) . . . . ?
In2 P2 C67 C72 64.1(3) . . . . ?
C72 C67 C68 C69 58.1(4) . . . . ?
P2 C67 C68 C69 -175.9(2) . . . . ?
C67 C68 C69 C70 -58.4(4) . . . . ?
C68 C69 C70 C71 56.0(5) . . . . ?
C69 C70 C71 C72 -54.5(5) . . . . ?
C70 C71 C72 C67 55.3(5) . . . . ?
C68 C67 C72 C71 -56.6(4) . . . . ?
P2 C67 C72 C71 178.1(3) . . . . ?
